data_7005153
loop_
_publ_author_name
'Louvain, Nicolas'
'Bi, Wenhua'
'Mercier, Nicolas'
'Buzar\'e, Jean-Yves'
'Legein, Christophe'
'Corbel, Gwena\"el'

_publ_section_title
;
 PbnI4n+2(2n+2)- ribbons (n = 3, 5) as dimensional reductions of 2D
 perovskite layers in cystamine cation based hybrids, also
 incorporating iodine molecules or reversible guest water molecules.
;
_journal_issue 9
_journal_name_full 'Dalton transactions (Cambridge, England : 2003)'
_journal_page_first 965
_journal_page_last 970
_journal_paper_doi 10.1039/b617225c
_journal_year 2007
_chemical_formula_moiety 'C4 H14 Br4 N2 Pb1 S2'
_chemical_formula_sum 'C4 H14 Br4 N2 Pb S2'
_chemical_formula_weight 681.12
_space_group_IT_number 15
_symmetry_cell_setting monoclinic
_symmetry_space_group_name_Hall '-C 2yc'
_symmetry_space_group_name_H-M 'C 1 2/c 1'
_audit_creation_date 2007-01-15T19:07:04-00:00
_audit_creation_method 'WinGX routine CIF_UPDATE'
_cell_angle_alpha 90
_cell_angle_beta 91.45(1)
_cell_angle_gamma 90
_cell_formula_units_Z 8
_cell_length_a 11.4941(5)
_cell_length_b 11.6541(5)
_cell_length_c 23.092(1)
_cell_measurement_temperature 293(2)
_cell_volume 3092.3(2)
_computing_structure_refinement 'SHELXL-97 (Sheldrick, 1997)'
_diffrn_ambient_temperature 293(2)
_diffrn_detector_area_resol_mean 9
_diffrn_measured_fraction_theta_full 0.994
_diffrn_measured_fraction_theta_max 0.994
_diffrn_measurement_device '\k-geometry diffractometer'
_diffrn_measurement_device_type area_detector
_diffrn_measurement_method CCD
_diffrn_radiation_monochromator graphite
_diffrn_radiation_probe x-ray
_diffrn_radiation_type MoK\a
_diffrn_radiation_wavelength 0.71073
_diffrn_reflns_av_R_equivalents 0.0794
_diffrn_reflns_limit_h_max 16
_diffrn_reflns_limit_h_min -16
_diffrn_reflns_limit_k_max 16
_diffrn_reflns_limit_k_min -16
_diffrn_reflns_limit_l_max 32
_diffrn_reflns_limit_l_min -26
_diffrn_reflns_number 23307
_diffrn_reflns_theta_full 30.02
_diffrn_reflns_theta_max 30.02
_diffrn_reflns_theta_min 2.49
_exptl_absorpt_coefficient_mu 21.488
_exptl_absorpt_correction_T_max 0.4679
_exptl_absorpt_correction_T_min 0.0369
_exptl_absorpt_correction_type gaussian
_exptl_absorpt_process_details '(Coppens et al. 1970)'
_exptl_crystal_colour colourless
_exptl_crystal_density_diffrn 2.926
_exptl_crystal_density_method 'not measured'
_exptl_crystal_description prism
_exptl_crystal_F_000 2448
_exptl_crystal_size_max 0.181
_exptl_crystal_size_mid 0.14
_exptl_crystal_size_min 0.04
_refine_diff_density_max 1.653
_refine_diff_density_min -1.798
_refine_ls_extinction_coef 0.00028(2)
_refine_ls_extinction_expression Fc^*^=kFc[1+0.001xFc^2^\l^3^/sin(2\q)]^-1/4^
_refine_ls_extinction_method SHELXL
_refine_ls_goodness_of_fit_ref 1.069
_refine_ls_hydrogen_treatment constr
_refine_ls_matrix_type full
_refine_ls_number_parameters 122
_refine_ls_number_reflns 4503
_refine_ls_number_restraints 0
_refine_ls_restrained_S_all 1.069
_refine_ls_R_factor_gt 0.045
_refine_ls_shift/su_max 0.001
_refine_ls_structure_factor_coef Fsqd
_refine_ls_weighting_details 'calc w=1/[\s^2^(Fo^2^)+(0.0135P)^2^+23.5112P] where P=(Fo^2^+2Fc^2^)/3'
_refine_ls_weighting_scheme calc
_refine_ls_wR_factor_ref 0.0792
_reflns_number_gt 3122
_reflns_number_total 4503
_reflns_threshold_expression >2sigma(I)
_cod_data_source_file b617225c.txt
_cod_data_source_block 4
_cod_original_cell_volume 3092.2(3)
_cod_original_sg_symbol_H-M 'C 2/c'
_cod_database_code 7005153

loop_
_symmetry_equiv_pos_as_xyz
'x, y, z'
'-x, y, -z+1/2'
'x+1/2, y+1/2, z'
'-x+1/2, y+1/2, -z+1/2'
'-x, -y, -z'
'x, -y, z-1/2'
'-x+1/2, -y+1/2, -z'
'x+1/2, -y+1/2, z-1/2'

loop_
_atom_site_label
_atom_site_type_symbol
_atom_site_fract_x
_atom_site_fract_y
_atom_site_fract_z
_atom_site_U_iso_or_equiv
_atom_site_adp_type
_atom_site_occupancy
_atom_site_calc_flag
_atom_site_refinement_flags
_atom_site_disorder_group
_atom_site_disorder_assembly
Pb Pb 0.24307(2) 0.09421(2) 0.253810(12) 0.02452(10) Uani 1 d . . .
Br1 Br 0.5 0.14880(9) 0.25 0.0348(3) Uani 1 d S . .
Br2 Br 0.24928(6) 0.07012(7) 0.38759(4) 0.0389(2) Uani 1 d . . .
Br3 Br 0 0.01530(10) 0.25 0.0405(3) Uani 1 d S . .
Br4 Br 0.25347(7) 0.08876(7) 0.12692(3) 0.0396(2) Uani 1 d . . .
Br5 Br 0.31620(7) -0.15180(6) 0.25395(4) 0.0365(2) Uani 1 d . . .
S1 S 0.5867(2) 0.3101(2) 0.49273(10) 0.0516(6) Uani 1 d . . .
S2 S 0.5228(2) 0.14787(18) 0.49488(9) 0.0461(5) Uani 1 d . . .
N1 N 0.5887(5) 0.3335(5) 0.3577(3) 0.0386(16) Uani 1 d . . .
H1A H 0.6269 0.3982 0.3656 0.058 Uiso 1 calc R . .
H1B H 0.5782 0.3267 0.3195 0.058 Uiso 1 calc R . .
H1C H 0.6297 0.274 0.3711 0.058 Uiso 1 calc R . .
N2 N 0.4979(6) 0.0751(6) 0.6323(3) 0.0456(17) Uani 1 d . . .
H2C H 0.4447 0.0198 0.6336 0.068 Uiso 1 calc R . .
H2D H 0.5244 0.0905 0.6681 0.068 Uiso 1 calc R . .
H2E H 0.5566 0.0522 0.6108 0.068 Uiso 1 calc R . .
C1 C 0.4747(6) 0.3359(7) 0.3854(4) 0.040(2) Uani 1 d . . .
H1D H 0.4434 0.2587 0.3865 0.048 Uiso 1 calc R . .
H1E H 0.4214 0.3828 0.3623 0.048 Uiso 1 calc R . .
C2 C 0.4830(7) 0.3826(7) 0.4452(4) 0.051(2) Uani 1 d . . .
H2A H 0.4068 0.3781 0.4621 0.061 Uiso 1 calc R . .
H2B H 0.5042 0.463 0.4431 0.061 Uiso 1 calc R . .
C3 C 0.4049(7) 0.1608(7) 0.5447(4) 0.046(2) Uani 1 d . . .
H3A H 0.355 0.2237 0.5322 0.055 Uiso 1 calc R . .
H3B H 0.359 0.0911 0.5431 0.055 Uiso 1 calc R . .
C4 C 0.4439(8) 0.1815(7) 0.6062(4) 0.048(2) Uani 1 d . . .
H4A H 0.3777 0.2045 0.6287 0.058 Uiso 1 calc R . .
H4B H 0.5002 0.2436 0.6075 0.058 Uiso 1 calc R . .

loop_
_atom_site_aniso_label
_atom_site_aniso_U_11
_atom_site_aniso_U_22
_atom_site_aniso_U_33
_atom_site_aniso_U_23
_atom_site_aniso_U_13
_atom_site_aniso_U_12
Pb 0.02267(13) 0.02163(14) 0.02924(16) 0.00078(12) 0.00037(10) -0.00049(11)
Br1 0.0225(4) 0.0372(6) 0.0444(7) 0 -0.0055(4) 0
Br2 0.0410(4) 0.0363(5) 0.0393(5) -0.0049(4) -0.0005(4) 0.0012(3)
Br3 0.0203(4) 0.0504(7) 0.0507(7) 0 -0.0018(5) 0
Br4 0.0443(4) 0.0431(5) 0.0311(4) 0.0002(4) -0.0036(3) -0.0071(4)
Br5 0.0451(4) 0.0208(4) 0.0439(5) -0.0011(3) 0.0068(4) -0.0013(3)
S1 0.0576(13) 0.0634(15) 0.0338(12) -0.0035(11) -0.0025(10) -0.0154(12)
S2 0.0633(14) 0.0413(12) 0.0343(12) 0.0038(10) 0.0100(10) 0.0082(11)
N1 0.046(4) 0.035(4) 0.036(4) -0.001(3) 0.003(3) 0.001(3)
N2 0.049(4) 0.052(5) 0.036(4) 0.005(3) -0.001(3) 0.005(3)
C1 0.030(4) 0.046(5) 0.046(5) 0.014(4) -0.002(4) 0.000(4)
C2 0.065(5) 0.042(5) 0.046(5) 0.013(4) 0.021(5) 0.016(4)
C3 0.051(5) 0.049(5) 0.038(5) 0.013(4) 0.000(4) 0.008(4)
C4 0.062(6) 0.042(5) 0.041(5) 0.002(4) 0.015(4) 0.013(4)

loop_
_atom_type_symbol
_atom_type_description
_atom_type_scat_dispersion_real
_atom_type_scat_dispersion_imag
_atom_type_scat_source
Pb Pb -3.3944 10.1111 'International Tables Vol C Tables 4.2.6.8 and 6.1.1.4'
Br Br -0.2901 2.4595 'International Tables Vol C Tables 4.2.6.8 and 6.1.1.4'
S S 0.1246 0.1234 'International Tables Vol C Tables 4.2.6.8 and 6.1.1.4'
N N 0.0061 0.0033 'International Tables Vol C Tables 4.2.6.8 and 6.1.1.4'
C C 0.0033 0.0016 'International Tables Vol C Tables 4.2.6.8 and 6.1.1.4'
H H 0 0 'International Tables Vol C Tables 4.2.6.8 and 6.1.1.4'

loop_
_geom_angle_atom_site_label_1
_geom_angle_atom_site_label_2
_geom_angle_atom_site_label_3
_geom_angle
_geom_angle_site_symmetry_1
_geom_angle_site_symmetry_3
_geom_angle_publ_flag
Br4 Pb Br3 91.493(16) . . ?
Br4 Pb Br5 87.81(2) . . ?
Br3 Pb Br5 88.11(3) . . ?
Br4 Pb Br1 84.897(16) . . ?
Br3 Pb Br1 173.04(3) . . ?
Br5 Pb Br1 85.81(2) . . ?
Br4 Pb Br5 88.68(2) . 4 ?
Br3 Pb Br5 95.24(3) . 4 ?
Br5 Pb Br5 175.209(10) . 4 ?
Br1 Pb Br5 90.63(3) . 4 ?
Br4 Pb Br2 172.60(2) . . ?
Br3 Pb Br2 89.964(15) . . ?
Br5 Pb Br2 84.99(2) . . ?
Br1 Pb Br2 92.875(15) . . ?
Br5 Pb Br2 98.41(2) 4 . ?
Pb Br1 Pb 155.71(4) . 2_655 ?
Pb Br3 Pb 143.55(4) . 2 ?
Pb Br5 Pb 150.60(3) . 4_545 ?
C2 S1 S2 102.5(3) . . ?
C3 S2 S1 102.4(3) . . ?
N1 C1 C2 112.0(6) . . ?
C1 C2 S1 114.8(6) . . ?
C4 C3 S2 114.0(6) . . ?
C3 C4 N2 110.9(7) . . ?

loop_
_geom_bond_atom_site_label_1
_geom_bond_atom_site_label_2
_geom_bond_distance
_geom_bond_site_symmetry_2
_geom_bond_publ_flag
Pb Br4 2.9363(8) . ?
Pb Br3 2.9405(4) . ?
Pb Br5 2.9877(7) . ?
Pb Br1 3.0244(3) . ?
Pb Br5 3.0417(7) 4 ?
Pb Br2 3.1010(9) . ?
Br1 Pb 3.0244(3) 2_655 ?
Br3 Pb 2.9405(4) 2 ?
Br5 Pb 3.0417(7) 4_545 ?
S1 C2 1.809(9) . ?
S1 S2 2.029(3) . ?
S2 C3 1.806(8) . ?
N1 C1 1.472(9) . ?
N2 C4 1.507(10) . ?
C1 C2 1.485(11) . ?
C3 C4 1.497(11) . ?

loop_
_geom_hbond_atom_site_label_D
_geom_hbond_atom_site_label_H
_geom_hbond_atom_site_label_A
_geom_hbond_site_symmetry_A
_geom_hbond_distance_DH
_geom_hbond_distance_HA
_geom_hbond_distance_DA
_geom_hbond_angle_DHA
N1 H1A Br2 3 0.89 2.49 3.381(6) 175.2
N1 H1B Br1 . 0.89 2.76 3.424(6) 132.6
N1 H1B Br3 3 0.89 2.85 3.403(6) 121.4
N1 H1C Br4 2_655 0.89 2.54 3.394(6) 160.5
N2 H2C Br4 6_556 0.89 2.54 3.397(7) 162.6
N2 H2D Br5 5_656 0.89 2.64 3.460(7) 154.6
N2 H2E Br2 5_656 0.89 2.65 3.404(6) 143.5
